data_7004327
loop_
_publ_author_name
'Lee, Jen-Jeh'
'Yang, Feng-Zhao'
'Lin, Ya-Fan'
'Chang, Ya-Chun'
'Yu, Kuo-Hsuan'
'Chang, Mu-Chieh'
'Lee, Gene-Hsiang'
'Liu, Yi-Hung'
'Wang, Yu'
'Liu, Shiuh-Tzung'
'Chen, Jwu-Ting'

_publ_section_title
;
 Unsymmetrical bidentate ligands of \a-aminoaldimines leading to
 sterically controlled selectivity of geometrical isomerism in square
 planar coordination
;
_journal_issue 43
_journal_name_full 'Dalton Transactions'
_journal_page_first 5945
_journal_page_last 5956
_journal_paper_doi 10.1039/b805674a
_journal_year 2008
_chemical_formula_sum 'C14 H22 Cl2 N2 Pd'
_chemical_formula_weight 395.64
_chemical_name_systematic
;
?
;
_space_group_IT_number 14
_symmetry_cell_setting monoclinic
_symmetry_space_group_name_Hall '-P 2ybc'
_symmetry_space_group_name_H-M 'P 1 21/c 1'
_atom_sites_solution_hydrogens geom
_atom_sites_solution_primary direct
_atom_sites_solution_secondary difmap
_audit_creation_method SHELXL-97
_cell_angle_alpha 90.00
_cell_angle_beta 91.400(17)
_cell_angle_gamma 90.00
_cell_formula_units_Z 4
_cell_length_a 14.352(3)
_cell_length_b 7.9957(8)
_cell_length_c 14.633(3)
_cell_measurement_reflns_used 25
_cell_measurement_temperature 295(2)
_cell_measurement_theta_max 15.77
_cell_measurement_theta_min 9.50
_cell_volume 1678.7(5)
_computing_cell_refinement 'NONIUS CAD4'
_computing_data_collection 'NONIUS CAD4'
_computing_data_reduction NRDSDP
_computing_molecular_graphics SHELXTL
_computing_publication_material SHELXTL
_computing_structure_refinement 'SHELXL-97 (Sheldrick, 1997)'
_computing_structure_solution 'SHELXS-97 (Sheldrick, 1990)'
_diffrn_ambient_temperature 295(2)
_diffrn_measured_fraction_theta_full 1.000
_diffrn_measured_fraction_theta_max 1.000
_diffrn_measurement_device_type 'NONIUS CAD4'
_diffrn_measurement_method '\w-2\q scans'
_diffrn_radiation_monochromator graphite
_diffrn_radiation_source 'fine-focus sealed tube'
_diffrn_radiation_type MoK\a
_diffrn_radiation_wavelength 0.71073
_diffrn_reflns_av_R_equivalents 0.0000
_diffrn_reflns_av_sigmaI/netI 0.0170
_diffrn_reflns_limit_h_max 18
_diffrn_reflns_limit_h_min -18
_diffrn_reflns_limit_k_max 10
_diffrn_reflns_limit_k_min 0
_diffrn_reflns_limit_l_max 18
_diffrn_reflns_limit_l_min 0
_diffrn_reflns_number 3851
_diffrn_reflns_theta_full 27.47
_diffrn_reflns_theta_max 27.47
_diffrn_reflns_theta_min 1.42
_diffrn_standards_decay_% 0
_diffrn_standards_interval_count 60
_diffrn_standards_number 3
_exptl_absorpt_coefficient_mu 1.413
_exptl_absorpt_correction_T_max 0.726
_exptl_absorpt_correction_T_min 0.672
_exptl_absorpt_correction_type 'empirical used psi-scan'
_exptl_crystal_density_diffrn 1.565
_exptl_crystal_density_method 'not measured'
_exptl_crystal_description block
_exptl_crystal_F_000 800
_exptl_crystal_size_max 0.50
_exptl_crystal_size_mid 0.40
_exptl_crystal_size_min 0.30
_refine_diff_density_max 0.778
_refine_diff_density_min -0.406
_refine_diff_density_rms 0.064
_refine_ls_extinction_coef 0.0042(3)
_refine_ls_extinction_expression Fc^*^=kFc[1+0.001xFc^2^\l^3^/sin(2\q)]^-1/4^
_refine_ls_extinction_method SHELXL
_refine_ls_goodness_of_fit_ref 1.054
_refine_ls_hydrogen_treatment constr
_refine_ls_matrix_type full
_refine_ls_number_parameters 177
_refine_ls_number_reflns 3851
_refine_ls_number_restraints 0
_refine_ls_restrained_S_all 1.054
_refine_ls_R_factor_all 0.0317
_refine_ls_R_factor_gt 0.0245
_refine_ls_shift/su_max 0.008
_refine_ls_shift/su_mean 0.000
_refine_ls_structure_factor_coef Fsqd
_refine_ls_weighting_details 'calc w=1/[\s^2^(Fo^2^)+(0.0364P)^2^+0.8820P] where P=(Fo^2^+2Fc^2^)/3'
_refine_ls_weighting_scheme calc
_refine_ls_wR_factor_gt 0.0666
_refine_ls_wR_factor_ref 0.0694
_reflns_number_gt 3274
_reflns_number_total 3851
_reflns_threshold_expression >2sigma(I)
_cod_data_source_file b805674a.txt
_cod_data_source_block ic5182
_cod_depositor_comments
;
The following automatic conversions were performed:
'_symmetry_cell_setting' value 'Monoclinic' changed to 'monoclinic'
according to '/home/saulius/struct/CIF-dictionaries/cif_core.dic'
dictionary named 'cif_core.dic' version 2.4.1 from 2010-06-29.

Automatic conversion script
Id: cif_fix_enum 1527 2010-12-29 10:47:43Z saulius 
;
_cod_original_sg_symbol_H-M P2(1)/c
_cod_database_code 7004327

loop_
_symmetry_equiv_pos_as_xyz
'x, y, z'
'-x, y+1/2, -z+1/2'
'-x, -y, -z'
'x, -y-1/2, z-1/2'

loop_
_atom_site_label
_atom_site_type_symbol
_atom_site_fract_x
_atom_site_fract_y
_atom_site_fract_z
_atom_site_U_iso_or_equiv
_atom_site_adp_type
_atom_site_occupancy
_atom_site_symmetry_multiplicity
_atom_site_calc_flag
_atom_site_refinement_flags
_atom_site_disorder_assembly
_atom_site_disorder_group
Pd Pd 0.222143(12) 0.15381(2) 0.017951(11) 0.03289(8) Uani 1 1 d . . .
Cl1 Cl 0.14676(5) 0.08585(12) -0.11708(4) 0.0583(2) Uani 1 1 d . . .
Cl2 Cl 0.26299(6) 0.40302(10) -0.04571(5) 0.05563(19) Uani 1 1 d . . .
N1 N 0.28135(13) 0.2090(3) 0.14141(12) 0.0331(4) Uani 1 1 d . . .
N2 N 0.19258(15) -0.0691(3) 0.08951(14) 0.0414(5) Uani 1 1 d . . .
C1 C 0.24840(18) 0.1230(3) 0.20583(17) 0.0406(6) Uani 1 1 d . . .
H1A H 0.2699 0.1402 0.2655 0.049 Uiso 1 1 calc R . .
C2 C 0.1745(2) -0.0070(4) 0.18623(17) 0.0502(7) Uani 1 1 d . . .
C3 C 0.0821(2) 0.0862(6) 0.1886(3) 0.0824(13) Uani 1 1 d . . .
H3A H 0.0775 0.1616 0.1376 0.124 Uiso 1 1 calc R . .
H3B H 0.0788 0.1483 0.2446 0.124 Uiso 1 1 calc R . .
H3C H 0.0317 0.0073 0.1850 0.124 Uiso 1 1 calc R . .
C4 C 0.1810(4) -0.1434(5) 0.2605(2) 0.0941(16) Uani 1 1 d . . .
H4A H 0.1681 -0.0950 0.3189 0.141 Uiso 1 1 calc R . .
H4B H 0.2426 -0.1904 0.2620 0.141 Uiso 1 1 calc R . .
H4C H 0.1363 -0.2297 0.2468 0.141 Uiso 1 1 calc R . .
C5 C 0.1127(3) -0.1653(4) 0.0466(2) 0.0610(9) Uani 1 1 d . . .
H5A H 0.0587 -0.0925 0.0457 0.073 Uiso 1 1 calc R . .
H5B H 0.1280 -0.1865 -0.0166 0.073 Uiso 1 1 calc R . .
C6 C 0.0839(3) -0.3286(5) 0.0876(3) 0.0796(12) Uani 1 1 d . . .
H6A H 0.0392 -0.3823 0.0476 0.119 Uiso 1 1 calc R . .
H6B H 0.0566 -0.3087 0.1458 0.119 Uiso 1 1 calc R . .
H6C H 0.1376 -0.3993 0.0956 0.119 Uiso 1 1 calc R . .
C7 C 0.2812(3) -0.1727(4) 0.0899(3) 0.0659(9) Uani 1 1 d . . .
H7A H 0.3234 -0.1288 0.1368 0.079 Uiso 1 1 calc R . .
H7B H 0.2655 -0.2862 0.1072 0.079 Uiso 1 1 calc R . .
C8 C 0.3308(4) -0.1790(5) 0.0035(4) 0.0951(15) Uani 1 1 d . . .
H8A H 0.3864 -0.2446 0.0115 0.143 Uiso 1 1 calc R . .
H8B H 0.3472 -0.0675 -0.0146 0.143 Uiso 1 1 calc R . .
H8C H 0.2914 -0.2287 -0.0429 0.143 Uiso 1 1 calc R . .
C21 C 0.35183(16) 0.3321(3) 0.16093(16) 0.0331(5) Uani 1 1 d . . .
C22 C 0.34386(19) 0.4368(3) 0.23492(18) 0.0447(6) Uani 1 1 d . . .
H22A H 0.2920 0.4308 0.2717 0.054 Uiso 1 1 calc R . .
C23 C 0.4144(2) 0.5521(4) 0.2540(2) 0.0597(8) Uani 1 1 d . . .
H23A H 0.4099 0.6231 0.3040 0.072 Uiso 1 1 calc R . .
C24 C 0.4904(2) 0.5616(4) 0.1993(2) 0.0611(8) Uani 1 1 d . . .
H24A H 0.5371 0.6395 0.2119 0.073 Uiso 1 1 calc R . .
C25 C 0.49768(19) 0.4560(4) 0.1258(2) 0.0518(7) Uani 1 1 d . . .
H25A H 0.5497 0.4617 0.0893 0.062 Uiso 1 1 calc R . .
C26 C 0.42850(18) 0.3418(3) 0.10592(18) 0.0417(6) Uani 1 1 d . . .
H26A H 0.4333 0.2715 0.0556 0.050 Uiso 1 1 calc R . .

loop_
_atom_site_aniso_label
_atom_site_aniso_U_11
_atom_site_aniso_U_22
_atom_site_aniso_U_33
_atom_site_aniso_U_23
_atom_site_aniso_U_13
_atom_site_aniso_U_12
Pd 0.03366(11) 0.04041(12) 0.02460(10) -0.00068(7) 0.00030(6) -0.00445(7)
Cl1 0.0513(4) 0.0923(6) 0.0310(3) -0.0040(3) -0.0050(3) -0.0217(4)
Cl2 0.0757(5) 0.0500(4) 0.0407(3) 0.0139(3) -0.0088(3) -0.0107(3)
N1 0.0337(9) 0.0364(10) 0.0290(9) 0.0010(8) -0.0015(7) -0.0044(8)
N2 0.0459(12) 0.0423(12) 0.0362(10) -0.0029(9) 0.0059(9) -0.0139(10)
C1 0.0464(14) 0.0467(14) 0.0287(11) 0.0016(10) -0.0020(10) -0.0124(11)
C2 0.0588(16) 0.0639(18) 0.0281(11) -0.0034(11) 0.0056(11) -0.0280(14)
C3 0.0517(18) 0.120(3) 0.077(2) -0.052(2) 0.0283(17) -0.034(2)
C4 0.155(4) 0.087(3) 0.0406(17) 0.0145(17) -0.003(2) -0.073(3)
C5 0.074(2) 0.063(2) 0.0463(16) -0.0114(14) 0.0024(14) -0.0358(16)
C6 0.096(3) 0.064(2) 0.079(2) -0.0150(18) 0.020(2) -0.041(2)
C7 0.074(2) 0.0453(17) 0.078(2) 0.0122(15) 0.0102(18) 0.0004(15)
C8 0.112(4) 0.060(2) 0.116(4) -0.003(2) 0.045(3) 0.018(2)
C21 0.0320(11) 0.0339(12) 0.0332(11) 0.0026(9) -0.0038(9) -0.0031(9)
C22 0.0469(14) 0.0462(15) 0.0413(13) -0.0063(11) 0.0039(11) -0.0062(12)
C23 0.0670(19) 0.0591(19) 0.0529(17) -0.0173(15) -0.0013(14) -0.0186(15)
C24 0.0552(17) 0.0608(19) 0.0667(19) -0.0039(16) -0.0097(15) -0.0247(15)
C25 0.0403(14) 0.0603(18) 0.0550(16) 0.0058(14) 0.0039(12) -0.0144(13)
C26 0.0405(13) 0.0467(14) 0.0381(13) 0.0002(11) 0.0020(10) -0.0045(11)

loop_
_atom_type_symbol
_atom_type_description
_atom_type_scat_dispersion_real
_atom_type_scat_dispersion_imag
_atom_type_scat_source
C C 0.0033 0.0016 'International Tables Vol C Tables 4.2.6.8 and 6.1.1.4'
H H 0.0000 0.0000 'International Tables Vol C Tables 4.2.6.8 and 6.1.1.4'
N N 0.0061 0.0033 'International Tables Vol C Tables 4.2.6.8 and 6.1.1.4'
Cl Cl 0.1484 0.1585 'International Tables Vol C Tables 4.2.6.8 and 6.1.1.4'
Pd Pd -0.9988 1.0072 'International Tables Vol C Tables 4.2.6.8 and 6.1.1.4'

loop_
_geom_angle_atom_site_label_1
_geom_angle_atom_site_label_2
_geom_angle_atom_site_label_3
_geom_angle
_geom_angle_site_symmetry_1
_geom_angle_site_symmetry_3
_geom_angle_publ_flag
N1 Pd N2 80.03(8) . . ?
N1 Pd Cl2 93.87(6) . . ?
N2 Pd Cl2 173.87(6) . . ?
N1 Pd Cl1 176.33(6) . . ?
N2 Pd Cl1 97.51(6) . . ?
Cl2 Pd Cl1 88.61(3) . . ?
C1 N1 C21 119.9(2) . . ?
C1 N1 Pd 112.90(16) . . ?
C21 N1 Pd 127.23(15) . . ?
C5 N2 C7 110.6(3) . . ?
C5 N2 C2 114.1(2) . . ?
C7 N2 C2 109.6(2) . . ?
C5 N2 Pd 112.58(18) . . ?
C7 N2 Pd 106.50(16) . . ?
C2 N2 Pd 103.04(16) . . ?
N1 C1 C2 120.4(2) . . ?
C1 C2 C3 105.5(3) . . ?
C1 C2 N2 105.40(19) . . ?
C3 C2 N2 110.3(2) . . ?
C1 C2 C4 108.9(2) . . ?
C3 C2 C4 111.6(3) . . ?
N2 C2 C4 114.5(3) . . ?
C6 C5 N2 119.5(3) . . ?
C8 C7 N2 116.1(3) . . ?
C22 C21 C26 120.5(2) . . ?
C22 C21 N1 120.2(2) . . ?
C26 C21 N1 119.4(2) . . ?
C21 C22 C23 119.1(3) . . ?
C24 C23 C22 120.3(3) . . ?
C23 C24 C25 120.0(3) . . ?
C24 C25 C26 120.4(3) . . ?
C25 C26 C21 119.7(3) . . ?

loop_
_geom_bond_atom_site_label_1
_geom_bond_atom_site_label_2
_geom_bond_distance
_geom_bond_site_symmetry_2
_geom_bond_publ_flag
Pd N1 2.0262(19) . ?
Pd N2 2.115(2) . ?
Pd Cl2 2.2822(7) . ?
Pd Cl1 2.2947(8) . ?
N1 C1 1.268(3) . ?
N1 C21 1.435(3) . ?
N2 C5 1.505(3) . ?
N2 C7 1.517(4) . ?
N2 C2 1.528(3) . ?
C1 C2 1.507(3) . ?
C2 C3 1.522(5) . ?
C2 C4 1.540(4) . ?
C5 C6 1.499(4) . ?
C7 C8 1.468(6) . ?
C21 C22 1.376(3) . ?
C21 C26 1.381(3) . ?
C22 C23 1.392(4) . ?
C23 C24 1.371(4) . ?
C24 C25 1.372(4) . ?
C25 C26 1.375(4) . ?
